data_7129313
loop_
_publ_author_name
'Ohmura, Toshimichi'
'Kusaka, Satoshi'
'Suginome, Michinori'

_publ_section_title
;
 Iridium-Catalyzed Enantioselective Intramolecular Hydroarylation of
 Allylic Aryl Ethers Devoid of a Directing Group on the Aryl Group
;
_journal_name_full 'Chemical Communications'
_journal_paper_doi 10.1039/D1CC05684K
_journal_year 2021
_chemical_absolute_configuration ad
_chemical_formula_sum 'C12 H18 O2 Si'
_chemical_formula_weight 222.35
_chemical_name_systematic (R)-3-methyl-5-(trimethylsilyl)-2,3-dihydrobenzofuran-3-ol
_space_group_crystal_system orthorhombic
_space_group_IT_number 19
_space_group_name_Hall 'P 2ac 2ab'
_space_group_name_H-M_alt 'P 21 21 21'
_atom_sites_solution_hydrogens geom
_audit_creation_method SHELXL-2018/3
_audit_update_record
;
2021-07-28 deposited with the CCDC.	2021-11-19 downloaded from the CCDC.
;
_cell_angle_alpha 90
_cell_angle_beta 90
_cell_angle_gamma 90
_cell_formula_units_Z 12
_cell_length_a 6.7361(17)
_cell_length_b 21.906(6)
_cell_length_c 26.843(7)
_cell_measurement_reflns_used 7682
_cell_measurement_temperature 143(2)
_cell_measurement_theta_max 27.5
_cell_measurement_theta_min 3.0
_cell_volume 3961.0(18)
_computing_structure_refinement 'SHELXL-2018/3 (Sheldrick, 2018)'
_computing_structure_solution 'SHELXT 2018/2 (Sheldrick, 2018)'
_diffrn_ambient_temperature 143(2)
_diffrn_detector_area_resol_mean 28.5714
_diffrn_measured_fraction_theta_full 0.997
_diffrn_measured_fraction_theta_max 0.998
_diffrn_measurement_device_type 'Rigaku Saturn724+ (4x4 bin mode)'
_diffrn_measurement_method 'profile data from \w-scans'
_diffrn_radiation_type MoK\a
_diffrn_radiation_wavelength 0.71075
_diffrn_reflns_av_R_equivalents 0.0970
_diffrn_reflns_av_unetI/netI 0.1111
_diffrn_reflns_Laue_measured_fraction_full 0.997
_diffrn_reflns_Laue_measured_fraction_max 0.998
_diffrn_reflns_limit_h_max 8
_diffrn_reflns_limit_h_min -8
_diffrn_reflns_limit_k_max 28
_diffrn_reflns_limit_k_min -21
_diffrn_reflns_limit_l_max 34
_diffrn_reflns_limit_l_min -34
_diffrn_reflns_number 32323
_diffrn_reflns_point_group_measured_fraction_full 0.998
_diffrn_reflns_point_group_measured_fraction_max 0.998
_diffrn_reflns_theta_full 25.242
_diffrn_reflns_theta_max 27.488
_diffrn_reflns_theta_min 3.036
_diffrn_source 'Rotating Anode'
_exptl_absorpt_coefficient_mu 0.159
_exptl_absorpt_correction_T_max 1.000
_exptl_absorpt_correction_T_min 0.791
_exptl_absorpt_correction_type multi-scan
_exptl_crystal_colour Colorless
_exptl_crystal_density_diffrn 1.119
_exptl_crystal_description Prism
_exptl_crystal_F_000 1440
_exptl_crystal_recrystallization_method 'Re-crystallisation from solvent: hot hexane'
_exptl_crystal_size_max 0.20
_exptl_crystal_size_mid 0.20
_exptl_crystal_size_min 0.20
_refine_diff_density_max 0.220
_refine_diff_density_min -0.225
_refine_diff_density_rms 0.051
_refine_ls_abs_structure_details
;
 Flack x determined using 1515 quotients [(I+)-(I-)]/[(I+)+(I-)]
 (Parsons, Flack and Wagner, Acta Cryst. B69 (2013) 249-259).
;
_refine_ls_abs_structure_Flack 0.04(10)
_refine_ls_extinction_method none
_refine_ls_goodness_of_fit_ref 1.141
_refine_ls_hydrogen_treatment constr
_refine_ls_matrix_type full
_refine_ls_number_parameters 421
_refine_ls_number_reflns 9056
_refine_ls_number_restraints 0
_refine_ls_restrained_S_all 1.141
_refine_ls_R_factor_all 0.1287
_refine_ls_R_factor_gt 0.0903
_refine_ls_shift/su_max 0.000
_refine_ls_shift/su_mean 0.000
_refine_ls_structure_factor_coef Fsqd
_refine_ls_weighting_details 'w=1/[\s^2^(Fo^2^)+(0.0310P)^2^+0.9645P] where P=(Fo^2^+2Fc^2^)/3'
_refine_ls_weighting_scheme calc
_refine_ls_wR_factor_gt 0.1317
_refine_ls_wR_factor_ref 0.1464
_reflns_Friedel_coverage 0.771
_reflns_Friedel_fraction_full 1.000
_reflns_Friedel_fraction_max 0.998
_reflns_number_gt 6333
_reflns_number_total 9056
_reflns_threshold_expression 'I > 2\s(I)'
_cod_data_source_file d1cc05684k2.cif
_cod_data_source_block cKSS10_a_a_a
_cod_depositor_comments
;
The following automatic conversions were performed:

data item '_exptl_absorpt_correction_type' value 'Multi-scan' was
changed to 'multi-scan' in accordance with the
/home/data/users/saulius/crontab/automatic-downloads/rss-feeds/RSC/lib/dictionaries/cif_core.dic
dictionary named 'cif_core.dic' version 2.4.2 last updated on
2011-04-26.

Automatic conversion script
Id: cif_fix_values 7556 2019-12-06 15:28:31Z antanas 
;
_cod_database_code 7129313
_shelx_shelxl_version_number 2018/3
_shelx_space_group_comment
;
The symmetry employed for this shelxl refinement is uniquely defined
by the following loop, which should always be used as a source of
symmetry information in preference to the above space-group names.
They are only intended as comments.
;

loop_
_space_group_symop_operation_xyz
'x, y, z'
'-x+1/2, -y, z+1/2'
'x+1/2, -y+1/2, -z'
'-x, y+1/2, -z+1/2'

loop_
_atom_site_label
_atom_site_type_symbol
_atom_site_fract_x
_atom_site_fract_y
_atom_site_fract_z
_atom_site_U_iso_or_equiv
_atom_site_adp_type
_atom_site_occupancy
_atom_site_site_symmetry_order
_atom_site_calc_flag
_atom_site_refinement_flags_posn
_atom_site_refinement_flags_adp
_atom_site_refinement_flags_occupancy
_atom_site_disorder_assembly
_atom_site_disorder_group
Si3 Si 0.5233(3) 0.25981(7) 0.09937(6) 0.0370(4) Uani 1 1 d . . . . .
Si2 Si 0.1953(3) 0.72404(7) 0.09087(7) 0.0409(4) Uani 1 1 d . . . . .
Si1 Si 0.8559(3) 0.50904(8) 0.44980(7) 0.0511(5) Uani 1 1 d . . . . .
O4 O 0.1763(6) 0.52389(15) 0.23337(14) 0.0347(9) Uani 1 1 d . . . . .
H1 H 0.285460 0.513604 0.220771 0.052 Uiso 1 1 calc R U . . .
O6 O 0.5437(6) 0.50059(17) 0.19467(13) 0.0343(9) Uani 1 1 d . . . . .
H19 H 0.626632 0.480029 0.210954 0.052 Uiso 1 1 calc R U . . .
O2 O 0.8653(6) 0.44593(17) 0.23563(14) 0.0367(9) Uani 1 1 d . . . . .
H37 H 0.965942 0.468150 0.239187 0.055 Uiso 1 1 calc R U . . .
O5 O 0.9392(6) 0.50222(17) 0.11110(15) 0.0429(10) Uani 1 1 d . . . . .
O3 O 0.5198(6) 0.62258(19) 0.28278(16) 0.0484(11) Uani 1 1 d . . . . .
O1 O 1.2024(7) 0.3530(2) 0.28702(18) 0.0627(14) Uani 1 1 d . . . . .
C27 C 0.6658(8) 0.4417(2) 0.12335(19) 0.0263(12) Uani 1 1 d . . . . .
C3 C 0.9524(9) 0.4128(2) 0.3188(2) 0.0332(14) Uani 1 1 d . . . . .
C32 C 0.8552(8) 0.4454(2) 0.1061(2) 0.0321(13) Uani 1 1 d . . . . .
C28 C 0.5649(8) 0.3869(2) 0.12205(19) 0.0297(12) Uani 1 1 d . . . . .
H20 H 0.432770 0.384571 0.134293 0.036 Uiso 1 1 calc R U . . .
C29 C 0.6572(8) 0.3346(2) 0.1027(2) 0.0322(13) Uani 1 1 d . . . . .
C17 C 0.2902(9) 0.6983(2) 0.1526(2) 0.0315(13) Uani 1 1 d . . . . .
C14 C 0.1987(9) 0.5812(2) 0.2587(2) 0.0329(13) Uani 1 1 d . . . . .
C2 C 0.8803(9) 0.3941(3) 0.2680(2) 0.0367(14) Uani 1 1 d . . . . .
C15 C 0.2727(8) 0.6304(2) 0.2242(2) 0.0315(13) Uani 1 1 d . . . . .
C4 C 0.8706(9) 0.4494(2) 0.3550(2) 0.0348(14) Uani 1 1 d . . . . .
H38 H 0.741645 0.465879 0.349975 0.042 Uiso 1 1 calc R U . . .
C26 C 0.6033(8) 0.5029(2) 0.1432(2) 0.0320(13) Uani 1 1 d . . . . .
C16 C 0.1899(9) 0.6546(2) 0.1812(2) 0.0350(14) Uani 1 1 d . . . . .
H2 H 0.062059 0.641247 0.170983 0.042 Uiso 1 1 calc R U . . .
C20 C 0.4545(9) 0.6505(3) 0.2398(2) 0.0362(14) Uani 1 1 d . . . . .
C5 C 0.9727(10) 0.4630(2) 0.3990(2) 0.0391(14) Uani 1 1 d . . . . .
C18 C 0.4764(9) 0.7171(3) 0.1711(2) 0.0432(16) Uani 1 1 d . . . . .
H3 H 0.547921 0.747154 0.152955 0.052 Uiso 1 1 calc R U . . .
C8 C 1.1376(10) 0.3886(3) 0.3256(2) 0.0446(16) Uani 1 1 d . . . . .
C30 C 0.8502(9) 0.3415(2) 0.0847(2) 0.0394(15) Uani 1 1 d . . . . .
H21 H 0.914142 0.306695 0.070897 0.047 Uiso 1 1 calc R U . . .
C21 C 0.0002(9) 0.5942(3) 0.2828(2) 0.0424(16) Uani 1 1 d . . . . .
H4 H -0.103428 0.595201 0.257184 0.064 Uiso 1 1 calc R U . . .
H5 H 0.005496 0.633730 0.299828 0.064 Uiso 1 1 calc R U . . .
H6 H -0.030092 0.562039 0.307016 0.064 Uiso 1 1 calc R U . . .
C25 C 0.7964(9) 0.5398(2) 0.1369(2) 0.0389(15) Uani 1 1 d . . . . .
H22 H 0.769950 0.577361 0.117445 0.047 Uiso 1 1 calc R U . . .
H23 H 0.848873 0.551780 0.169882 0.047 Uiso 1 1 calc R U . . .
C13 C 0.3720(9) 0.5782(3) 0.2964(2) 0.0449(16) Uani 1 1 d . . . . .
H7 H 0.322296 0.586849 0.330373 0.054 Uiso 1 1 calc R U . . .
H8 H 0.431055 0.536853 0.296252 0.054 Uiso 1 1 calc R U . . .
C31 C 0.9547(9) 0.3964(2) 0.0858(2) 0.0428(15) Uani 1 1 d . . . . .
H24 H 1.086105 0.399866 0.073245 0.051 Uiso 1 1 calc R U . . .
C19 C 0.5613(9) 0.6940(3) 0.2147(3) 0.0488(17) Uani 1 1 d . . . . .
H9 H 0.686701 0.707742 0.226332 0.059 Uiso 1 1 calc R U . . .
C33 C 0.4303(9) 0.5303(2) 0.1148(2) 0.0415(16) Uani 1 1 d . . . . .
H25 H 0.312244 0.504827 0.119578 0.062 Uiso 1 1 calc R U . . .
H26 H 0.462930 0.532305 0.079309 0.062 Uiso 1 1 calc R U . . .
H27 H 0.403762 0.571569 0.127342 0.062 Uiso 1 1 calc R U . . .
C34 C 0.3815(9) 0.2554(3) 0.0403(2) 0.0478(17) Uani 1 1 d . . . . .
H28 H 0.288926 0.289849 0.038409 0.072 Uiso 1 1 calc R U . . .
H29 H 0.307010 0.217014 0.039282 0.072 Uiso 1 1 calc R U . . .
H30 H 0.473551 0.257073 0.012096 0.072 Uiso 1 1 calc R U . . .
C6 C 1.1616(10) 0.4375(3) 0.4042(3) 0.0579(19) Uani 1 1 d . . . . .
H39 H 1.234438 0.445714 0.433712 0.070 Uiso 1 1 calc R U . . .
C35 C 0.3437(11) 0.2538(3) 0.1517(2) 0.061(2) Uani 1 1 d . . . . .
H31 H 0.234701 0.282707 0.146506 0.091 Uiso 1 1 calc R U . . .
H32 H 0.411132 0.263238 0.183136 0.091 Uiso 1 1 calc R U . . .
H33 H 0.290480 0.212160 0.153133 0.091 Uiso 1 1 calc R U . . .
C36 C 0.7105(10) 0.1973(3) 0.1017(3) 0.061(2) Uani 1 1 d . . . . .
H34 H 0.642952 0.157789 0.099492 0.091 Uiso 1 1 calc R U . . .
H35 H 0.784062 0.199648 0.133159 0.091 Uiso 1 1 calc R U . . .
H36 H 0.802929 0.201630 0.073752 0.091 Uiso 1 1 calc R U . . .
C22 C 0.3094(11) 0.7983(3) 0.0730(3) 0.060(2) Uani 1 1 d . . . . .
H10 H 0.275216 0.829299 0.097906 0.091 Uiso 1 1 calc R U . . .
H11 H 0.259162 0.810878 0.040355 0.091 Uiso 1 1 calc R U . . .
H12 H 0.454049 0.793764 0.071459 0.091 Uiso 1 1 calc R U . . .
C11 C 0.7161(11) 0.4562(3) 0.4914(2) 0.057(2) Uani 1 1 d . . . . .
H40 H 0.609642 0.436484 0.472426 0.086 Uiso 1 1 calc R U . . .
H41 H 0.658714 0.479367 0.519095 0.086 Uiso 1 1 calc R U . . .
H42 H 0.806561 0.425071 0.504452 0.086 Uiso 1 1 calc R U . . .
C9 C 0.6765(11) 0.3649(3) 0.2671(2) 0.061(2) Uani 1 1 d . . . . .
H43 H 0.578625 0.393599 0.280528 0.091 Uiso 1 1 calc R U . . .
H44 H 0.677858 0.327758 0.287395 0.091 Uiso 1 1 calc R U . . .
H45 H 0.641215 0.354497 0.232681 0.091 Uiso 1 1 calc R U . . .
C23 C -0.0782(9) 0.7331(3) 0.0937(3) 0.062(2) Uani 1 1 d . . . . .
H13 H -0.139064 0.694217 0.103242 0.093 Uiso 1 1 calc R U . . .
H14 H -0.127961 0.745544 0.060909 0.093 Uiso 1 1 calc R U . . .
H15 H -0.111965 0.764388 0.118370 0.093 Uiso 1 1 calc R U . . .
C7 C 1.2488(10) 0.4002(3) 0.3677(3) 0.065(2) Uani 1 1 d . . . . .
H46 H 1.378122 0.383648 0.371905 0.078 Uiso 1 1 calc R U . . .
C24 C 0.2542(13) 0.6658(3) 0.0431(3) 0.070(2) Uani 1 1 d . . . . .
H16 H 0.398597 0.662340 0.039529 0.105 Uiso 1 1 calc R U . . .
H17 H 0.195932 0.677921 0.011136 0.105 Uiso 1 1 calc R U . . .
H18 H 0.199376 0.626301 0.053314 0.105 Uiso 1 1 calc R U . . .
C10 C 1.0532(12) 0.5498(3) 0.4855(2) 0.073(3) Uani 1 1 d . . . . .
H47 H 1.145229 0.519978 0.499845 0.110 Uiso 1 1 calc R U . . .
H48 H 0.992124 0.573728 0.512259 0.110 Uiso 1 1 calc R U . . .
H49 H 1.125860 0.577163 0.463064 0.110 Uiso 1 1 calc R U . . .
C12 C 0.6767(15) 0.5649(3) 0.4225(3) 0.096(3) Uani 1 1 d . . . . .
H50 H 0.748785 0.594412 0.401875 0.144 Uiso 1 1 calc R U . . .
H51 H 0.607741 0.586498 0.449413 0.144 Uiso 1 1 calc R U . . .
H52 H 0.579533 0.543145 0.401952 0.144 Uiso 1 1 calc R U . . .
C1 C 1.0441(13) 0.3505(4) 0.2517(3) 0.080(3) Uani 1 1 d . . . . .
H53 H 0.991254 0.308370 0.249742 0.096 Uiso 1 1 calc R U . . .
H54 H 1.093497 0.362200 0.218343 0.096 Uiso 1 1 calc R U . . .

loop_
_atom_site_aniso_label
_atom_site_aniso_U_11
_atom_site_aniso_U_22
_atom_site_aniso_U_33
_atom_site_aniso_U_23
_atom_site_aniso_U_13
_atom_site_aniso_U_12
Si3 0.0476(11) 0.0304(8) 0.0330(9) -0.0015(7) 0.0004(8) -0.0029(7)
Si2 0.0438(11) 0.0339(9) 0.0448(10) 0.0053(8) 0.0090(9) 0.0031(8)
Si1 0.0803(15) 0.0427(11) 0.0303(9) -0.0028(8) -0.0039(10) 0.0046(10)
O4 0.033(2) 0.033(2) 0.038(2) -0.0034(18) 0.004(2) -0.0038(18)
O6 0.038(2) 0.040(2) 0.0257(19) -0.0026(17) 0.0011(18) 0.006(2)
O2 0.033(2) 0.045(2) 0.032(2) 0.0064(19) -0.0044(19) -0.0086(19)
O5 0.032(2) 0.042(2) 0.055(3) -0.005(2) 0.003(2) -0.010(2)
O3 0.033(3) 0.059(3) 0.053(3) 0.004(2) -0.009(2) -0.004(2)
O1 0.053(3) 0.077(3) 0.059(3) -0.025(3) 0.006(3) 0.019(3)
C27 0.025(3) 0.026(3) 0.028(3) 0.000(2) 0.000(2) 0.001(2)
C3 0.043(4) 0.030(3) 0.027(3) 0.004(2) -0.002(3) 0.004(3)
C32 0.029(3) 0.034(3) 0.033(3) -0.002(3) -0.003(3) -0.005(3)
C28 0.027(3) 0.034(3) 0.029(3) 0.000(2) 0.000(3) -0.003(2)
C29 0.036(3) 0.032(3) 0.029(3) -0.002(3) -0.002(3) -0.004(3)
C17 0.034(3) 0.029(3) 0.031(3) -0.006(2) 0.004(3) -0.001(3)
C14 0.036(3) 0.035(3) 0.028(3) -0.001(2) 0.002(3) 0.000(3)
C2 0.045(4) 0.037(3) 0.028(3) 0.003(3) 0.003(3) -0.002(3)
C15 0.031(3) 0.030(3) 0.033(3) -0.006(3) -0.004(3) 0.005(2)
C4 0.039(4) 0.037(3) 0.028(3) 0.004(3) -0.002(3) 0.004(3)
C26 0.034(3) 0.035(3) 0.027(3) 0.000(3) 0.000(2) 0.003(3)
C16 0.034(3) 0.030(3) 0.041(3) -0.007(3) -0.002(3) -0.004(3)
C20 0.033(3) 0.038(3) 0.038(3) -0.002(3) 0.000(3) 0.004(3)
C5 0.057(4) 0.035(3) 0.025(3) 0.006(3) 0.000(3) 0.000(3)
C18 0.041(4) 0.031(3) 0.058(4) 0.003(3) 0.015(3) -0.005(3)
C8 0.042(4) 0.052(4) 0.040(4) -0.003(3) 0.005(3) 0.011(3)
C30 0.037(4) 0.035(3) 0.046(4) -0.011(3) 0.003(3) 0.010(3)
C21 0.049(4) 0.042(3) 0.036(3) -0.003(3) 0.012(3) 0.006(3)
C25 0.042(4) 0.030(3) 0.045(4) -0.007(3) 0.001(3) -0.004(3)
C13 0.048(4) 0.050(4) 0.037(3) -0.002(3) -0.010(3) -0.004(3)
C31 0.028(3) 0.043(4) 0.057(4) -0.009(3) 0.015(3) -0.004(3)
C19 0.030(4) 0.052(4) 0.064(5) -0.002(4) -0.004(3) -0.010(3)
C33 0.050(4) 0.035(3) 0.039(3) -0.004(3) -0.008(3) 0.009(3)
C34 0.049(4) 0.048(4) 0.047(4) -0.016(3) -0.006(3) -0.007(3)
C6 0.056(5) 0.071(5) 0.046(4) 0.001(4) -0.028(4) 0.006(4)
C35 0.085(6) 0.050(4) 0.047(4) 0.000(3) 0.015(4) -0.019(4)
C36 0.074(5) 0.032(3) 0.076(5) 0.007(4) -0.006(5) 0.001(3)
C22 0.071(5) 0.045(4) 0.065(5) 0.019(4) 0.010(4) -0.001(4)
C11 0.063(5) 0.064(5) 0.045(4) -0.006(4) 0.005(4) -0.006(4)
C9 0.077(5) 0.061(4) 0.045(4) 0.006(3) -0.007(4) -0.035(4)
C23 0.046(4) 0.070(5) 0.070(5) 0.025(4) -0.001(4) 0.006(4)
C7 0.046(5) 0.089(6) 0.059(5) -0.009(4) -0.009(4) 0.018(4)
C24 0.104(7) 0.063(5) 0.043(4) 0.001(4) -0.004(4) 0.028(5)
C10 0.112(7) 0.069(5) 0.040(4) -0.014(4) 0.016(5) -0.037(5)
C12 0.162(9) 0.075(5) 0.052(5) -0.008(4) 0.005(6) 0.058(6)
C1 0.105(7) 0.089(6) 0.046(4) -0.024(4) -0.015(5) 0.044(5)

loop_
_atom_type_symbol
_atom_type_description
_atom_type_scat_dispersion_real
_atom_type_scat_dispersion_imag
_atom_type_scat_source
C C 0.0033 0.0016 'International Tables Vol C Tables 4.2.6.8 and 6.1.1.4'
H H 0.0000 0.0000 'International Tables Vol C Tables 4.2.6.8 and 6.1.1.4'
O O 0.0106 0.0060 'International Tables Vol C Tables 4.2.6.8 and 6.1.1.4'
Si Si 0.0817 0.0704 'International Tables Vol C Tables 4.2.6.8 and 6.1.1.4'

loop_
_geom_angle_atom_site_label_1
_geom_angle_atom_site_label_2
_geom_angle_atom_site_label_3
_geom_angle
_geom_angle_site_symmetry_1
_geom_angle_site_symmetry_3
_geom_angle_publ_flag
C34 Si3 C35 107.9(3) . . ?
C34 Si3 C36 109.9(3) . . ?
C35 Si3 C36 111.3(3) . . ?
C34 Si3 C29 109.5(3) . . ?
C35 Si3 C29 109.9(3) . . ?
C36 Si3 C29 108.4(3) . . ?
C24 Si2 C23 108.4(4) . . ?
C24 Si2 C22 109.6(3) . . ?
C23 Si2 C22 109.1(3) . . ?
C24 Si2 C17 109.5(3) . . ?
C23 Si2 C17 109.7(3) . . ?
C22 Si2 C17 110.6(3) . . ?
C11 Si1 C10 110.5(3) . . ?
C11 Si1 C12 108.4(4) . . ?
C10 Si1 C12 110.3(4) . . ?
C11 Si1 C5 108.3(3) . . ?
C10 Si1 C5 109.4(3) . . ?
C12 Si1 C5 109.8(3) . . ?
C14 O4 H1 109.5 . . ?
C26 O6 H19 109.5 . . ?
C2 O2 H37 109.5 . . ?
C32 O5 C25 106.8(4) . . ?
C20 O3 C13 106.9(4) . . ?
C8 O1 C1 106.6(5) . . ?
C32 C27 C28 120.4(5) . . ?
C32 C27 C26 109.2(5) . . ?
C28 C27 C26 130.3(5) . . ?
C8 C3 C4 119.8(6) . . ?
C8 C3 C2 108.0(5) . . ?
C4 C3 C2 132.1(6) . . ?
C27 C32 O5 114.0(5) . . ?
C27 C32 C31 123.0(5) . . ?
O5 C32 C31 122.9(5) . . ?
C27 C28 C29 120.1(5) . . ?
C27 C28 H20 120.0 . . ?
C29 C28 H20 120.0 . . ?
C30 C29 C28 116.9(5) . . ?
C30 C29 Si3 121.8(4) . . ?
C28 C29 Si3 121.2(4) . . ?
C16 C17 C18 115.7(5) . . ?
C16 C17 Si2 122.0(4) . . ?
C18 C17 Si2 122.0(5) . . ?
O4 C14 C15 111.7(4) . . ?
O4 C14 C21 105.9(5) . . ?
C15 C14 C21 115.0(5) . . ?
O4 C14 C13 110.6(4) . . ?
C15 C14 C13 100.5(5) . . ?
C21 C14 C13 113.3(5) . . ?
O2 C2 C3 110.9(4) . . ?
O2 C2 C9 105.1(5) . . ?
C3 C2 C9 114.9(5) . . ?
O2 C2 C1 112.0(5) . . ?
C3 C2 C1 101.3(5) . . ?
C9 C2 C1 112.8(6) . . ?
C20 C15 C16 119.5(6) . . ?
C20 C15 C14 109.8(5) . . ?
C16 C15 C14 130.7(5) . . ?
C3 C4 C5 121.6(6) . . ?
C3 C4 H38 119.2 . . ?
C5 C4 H38 119.2 . . ?
O6 C26 C27 112.7(4) . . ?
O6 C26 C33 106.4(4) . . ?
C27 C26 C33 113.0(5) . . ?
O6 C26 C25 111.1(4) . . ?
C27 C26 C25 101.1(4) . . ?
C33 C26 C25 112.7(5) . . ?
C15 C16 C17 121.6(6) . . ?
C15 C16 H2 119.2 . . ?
C17 C16 H2 119.2 . . ?
C15 C20 C19 122.8(6) . . ?
C15 C20 O3 113.6(5) . . ?
C19 C20 O3 123.6(6) . . ?
C6 C5 C4 116.5(6) . . ?
C6 C5 Si1 121.8(5) . . ?
C4 C5 Si1 121.6(5) . . ?
C19 C18 C17 123.6(6) . . ?
C19 C18 H3 118.2 . . ?
C17 C18 H3 118.2 . . ?
C3 C8 O1 114.3(6) . . ?
C3 C8 C7 122.2(6) . . ?
O1 C8 C7 123.5(6) . . ?
C29 C30 C31 123.8(5) . . ?
C29 C30 H21 118.1 . . ?
C31 C30 H21 118.1 . . ?
C14 C21 H4 109.5 . . ?
C14 C21 H5 109.5 . . ?
H4 C21 H5 109.5 . . ?
C14 C21 H6 109.5 . . ?
H4 C21 H6 109.5 . . ?
H5 C21 H6 109.5 . . ?
O5 C25 C26 108.5(4) . . ?
O5 C25 H22 110.0 . . ?
C26 C25 H22 110.0 . . ?
O5 C25 H23 110.0 . . ?
C26 C25 H23 110.0 . . ?
H22 C25 H23 108.4 . . ?
O3 C13 C14 109.1(5) . . ?
O3 C13 H7 109.9 . . ?
C14 C13 H7 109.9 . . ?
O3 C13 H8 109.9 . . ?
C14 C13 H8 109.9 . . ?
H7 C13 H8 108.3 . . ?
C32 C31 C30 115.8(5) . . ?
C32 C31 H24 122.1 . . ?
C30 C31 H24 122.1 . . ?
C20 C19 C18 116.7(6) . . ?
C20 C19 H9 121.7 . . ?
C18 C19 H9 121.7 . . ?
C26 C33 H25 109.5 . . ?
C26 C33 H26 109.5 . . ?
H25 C33 H26 109.5 . . ?
C26 C33 H27 109.5 . . ?
H25 C33 H27 109.5 . . ?
H26 C33 H27 109.5 . . ?
Si3 C34 H28 109.5 . . ?
Si3 C34 H29 109.5 . . ?
H28 C34 H29 109.5 . . ?
Si3 C34 H30 109.5 . . ?
H28 C34 H30 109.5 . . ?
H29 C34 H30 109.5 . . ?
C5 C6 C7 123.0(6) . . ?
C5 C6 H39 118.5 . . ?
C7 C6 H39 118.5 . . ?
Si3 C35 H31 109.5 . . ?
Si3 C35 H32 109.5 . . ?
H31 C35 H32 109.5 . . ?
Si3 C35 H33 109.5 . . ?
H31 C35 H33 109.5 . . ?
H32 C35 H33 109.5 . . ?
Si3 C36 H34 109.5 . . ?
Si3 C36 H35 109.5 . . ?
H34 C36 H35 109.5 . . ?
Si3 C36 H36 109.5 . . ?
H34 C36 H36 109.5 . . ?
H35 C36 H36 109.5 . . ?
Si2 C22 H10 109.5 . . ?
Si2 C22 H11 109.5 . . ?
H10 C22 H11 109.5 . . ?
Si2 C22 H12 109.5 . . ?
H10 C22 H12 109.5 . . ?
H11 C22 H12 109.5 . . ?
Si1 C11 H40 109.5 . . ?
Si1 C11 H41 109.5 . . ?
H40 C11 H41 109.5 . . ?
Si1 C11 H42 109.5 . . ?
H40 C11 H42 109.5 . . ?
H41 C11 H42 109.5 . . ?
C2 C9 H43 109.5 . . ?
C2 C9 H44 109.5 . . ?
H43 C9 H44 109.5 . . ?
C2 C9 H45 109.5 . . ?
H43 C9 H45 109.5 . . ?
H44 C9 H45 109.5 . . ?
Si2 C23 H13 109.5 . . ?
Si2 C23 H14 109.5 . . ?
H13 C23 H14 109.5 . . ?
Si2 C23 H15 109.5 . . ?
H13 C23 H15 109.5 . . ?
H14 C23 H15 109.5 . . ?
C8 C7 C6 116.8(6) . . ?
C8 C7 H46 121.6 . . ?
C6 C7 H46 121.6 . . ?
Si2 C24 H16 109.5 . . ?
Si2 C24 H17 109.5 . . ?
H16 C24 H17 109.5 . . ?
Si2 C24 H18 109.5 . . ?
H16 C24 H18 109.5 . . ?
H17 C24 H18 109.5 . . ?
Si1 C10 H47 109.5 . . ?
Si1 C10 H48 109.5 . . ?
H47 C10 H48 109.5 . . ?
Si1 C10 H49 109.5 . . ?
H47 C10 H49 109.5 . . ?
H48 C10 H49 109.5 . . ?
Si1 C12 H50 109.5 . . ?
Si1 C12 H51 109.5 . . ?
H50 C12 H51 109.5 . . ?
Si1 C12 H52 109.5 . . ?
H50 C12 H52 109.5 . . ?
H51 C12 H52 109.5 . . ?
O1 C1 C2 109.1(5) . . ?
O1 C1 H53 109.9 . . ?
C2 C1 H53 109.9 . . ?
O1 C1 H54 109.9 . . ?
C2 C1 H54 109.9 . . ?
H53 C1 H54 108.3 . . ?

loop_
_geom_bond_atom_site_label_1
_geom_bond_atom_site_label_2
_geom_bond_distance
_geom_bond_site_symmetry_2
_geom_bond_publ_flag
Si3 C34 1.853(6) . ?
Si3 C35 1.860(6) . ?
Si3 C36 1.862(6) . ?
Si3 C29 1.871(5) . ?
Si2 C24 1.852(7) . ?
Si2 C23 1.854(6) . ?
Si2 C22 1.862(6) . ?
Si2 C17 1.862(6) . ?
Si1 C11 1.862(7) . ?
Si1 C10 1.866(7) . ?
Si1 C12 1.869(8) . ?
Si1 C5 1.870(6) . ?
O4 C14 1.436(6) . ?
O4 H1 0.8400 . ?
O6 C26 1.440(6) . ?
O6 H19 0.8400 . ?
O2 C2 1.433(6) . ?
O2 H37 0.8400 . ?
O5 C32 1.375(6) . ?
O5 C25 1.443(6) . ?
O3 C20 1.377(6) . ?
O3 C13 1.438(7) . ?
O1 C8 1.368(7) . ?
O1 C1 1.427(8) . ?
C27 C32 1.360(7) . ?
C27 C28 1.379(7) . ?
C27 C26 1.504(7) . ?
C3 C8 1.368(8) . ?
C3 C4 1.375(7) . ?
C3 C2 1.505(8) . ?
C32 C31 1.377(7) . ?
C28 C29 1.404(7) . ?
C28 H20 0.9500 . ?
C29 C30 1.394(8) . ?
C17 C16 1.402(7) . ?
C17 C18 1.410(8) . ?
C14 C15 1.505(7) . ?
C14 C21 1.513(8) . ?
C14 C13 1.547(8) . ?
C2 C9 1.515(8) . ?
C2 C1 1.523(9) . ?
C15 C20 1.367(8) . ?
C15 C16 1.386(7) . ?
C4 C5 1.399(7) . ?
C4 H38 0.9500 . ?
C26 C33 1.515(7) . ?
C26 C25 1.540(7) . ?
C16 H2 0.9500 . ?
C20 C19 1.372(8) . ?
C5 C6 1.397(8) . ?
C18 C19 1.397(8) . ?
C18 H3 0.9500 . ?
C8 C7 1.381(9) . ?
C30 C31 1.395(7) . ?
C30 H21 0.9500 . ?
C21 H4 0.9800 . ?
C21 H5 0.9800 . ?
C21 H6 0.9800 . ?
C25 H22 0.9900 . ?
C25 H23 0.9900 . ?
C13 H7 0.9900 . ?
C13 H8 0.9900 . ?
C31 H24 0.9500 . ?
C19 H9 0.9500 . ?
C33 H25 0.9800 . ?
C33 H26 0.9800 . ?
C33 H27 0.9800 . ?
C34 H28 0.9800 . ?
C34 H29 0.9800 . ?
C34 H30 0.9800 . ?
C6 C7 1.402(9) . ?
C6 H39 0.9500 . ?
C35 H31 0.9800 . ?
C35 H32 0.9800 . ?
C35 H33 0.9800 . ?
C36 H34 0.9800 . ?
C36 H35 0.9800 . ?
C36 H36 0.9800 . ?
C22 H10 0.9800 . ?
C22 H11 0.9800 . ?
C22 H12 0.9800 . ?
C11 H40 0.9800 . ?
C11 H41 0.9800 . ?
C11 H42 0.9800 . ?
C9 H43 0.9800 . ?
C9 H44 0.9800 . ?
C9 H45 0.9800 . ?
C23 H13 0.9800 . ?
C23 H14 0.9800 . ?
C23 H15 0.9800 . ?
C7 H46 0.9500 . ?
C24 H16 0.9800 . ?
C24 H17 0.9800 . ?
C24 H18 0.9800 . ?
C10 H47 0.9800 . ?
C10 H48 0.9800 . ?
C10 H49 0.9800 . ?
C12 H50 0.9800 . ?
C12 H51 0.9800 . ?
C12 H52 0.9800 . ?
C1 H53 0.9900 . ?
C1 H54 0.9900 . ?

loop_
_geom_torsion_atom_site_label_1
_geom_torsion_atom_site_label_2
_geom_torsion_atom_site_label_3
_geom_torsion_atom_site_label_4
_geom_torsion
_geom_torsion_site_symmetry_1
_geom_torsion_site_symmetry_2
_geom_torsion_site_symmetry_3
_geom_torsion_site_symmetry_4
_geom_torsion_publ_flag
C28 C27 C32 O5 -178.1(5) . . . . ?
C26 C27 C32 O5 0.1(6) . . . . ?
C28 C27 C32 C31 1.5(9) . . . . ?
C26 C27 C32 C31 179.8(5) . . . . ?
C25 O5 C32 C27 3.5(6) . . . . ?
C25 O5 C32 C31 -176.1(5) . . . . ?
C32 C27 C28 C29 -0.3(8) . . . . ?
C26 C27 C28 C29 -178.2(5) . . . . ?
C27 C28 C29 C30 -0.9(8) . . . . ?
C27 C28 C29 Si3 -179.0(4) . . . . ?
C34 Si3 C29 C30 -91.0(5) . . . . ?
C35 Si3 C29 C30 150.7(5) . . . . ?
C36 Si3 C29 C30 28.9(6) . . . . ?
C34 Si3 C29 C28 87.0(5) . . . . ?
C35 Si3 C29 C28 -31.4(5) . . . . ?
C36 Si3 C29 C28 -153.1(5) . . . . ?
C24 Si2 C17 C16 -78.2(6) . . . . ?
C23 Si2 C17 C16 40.6(5) . . . . ?
C22 Si2 C17 C16 161.0(5) . . . . ?
C24 Si2 C17 C18 95.6(5) . . . . ?
C23 Si2 C17 C18 -145.6(5) . . . . ?
C22 Si2 C17 C18 -25.2(6) . . . . ?
C8 C3 C2 O2 -112.6(6) . . . . ?
C4 C3 C2 O2 64.2(8) . . . . ?
C8 C3 C2 C9 128.4(6) . . . . ?
C4 C3 C2 C9 -54.8(8) . . . . ?
C8 C3 C2 C1 6.5(7) . . . . ?
C4 C3 C2 C1 -176.7(7) . . . . ?
O4 C14 C15 C20 -116.9(5) . . . . ?
C21 C14 C15 C20 122.4(5) . . . . ?
C13 C14 C15 C20 0.4(6) . . . . ?
O4 C14 C15 C16 61.0(8) . . . . ?
C21 C14 C15 C16 -59.7(8) . . . . ?
C13 C14 C15 C16 178.3(5) . . . . ?
C8 C3 C4 C5 0.2(9) . . . . ?
C2 C3 C4 C5 -176.3(6) . . . . ?
C32 C27 C26 O6 -122.1(5) . . . . ?
C28 C27 C26 O6 56.0(8) . . . . ?
C32 C27 C26 C33 117.3(5) . . . . ?
C28 C27 C26 C33 -64.6(7) . . . . ?
C32 C27 C26 C25 -3.5(6) . . . . ?
C28 C27 C26 C25 174.6(5) . . . . ?
C20 C15 C16 C17 1.6(8) . . . . ?
C14 C15 C16 C17 -176.1(5) . . . . ?
C18 C17 C16 C15 -1.9(8) . . . . ?
Si2 C17 C16 C15 172.3(4) . . . . ?
C16 C15 C20 C19 -0.1(9) . . . . ?
C14 C15 C20 C19 178.0(5) . . . . ?
C16 C15 C20 O3 -179.8(5) . . . . ?
C14 C15 C20 O3 -1.7(7) . . . . ?
C13 O3 C20 C15 2.2(6) . . . . ?
C13 O3 C20 C19 -177.5(6) . . . . ?
C3 C4 C5 C6 0.0(8) . . . . ?
C3 C4 C5 Si1 -176.4(4) . . . . ?
C11 Si1 C5 C6 -89.0(6) . . . . ?
C10 Si1 C5 C6 31.5(6) . . . . ?
C12 Si1 C5 C6 152.8(6) . . . . ?
C11 Si1 C5 C4 87.2(5) . . . . ?
C10 Si1 C5 C4 -152.3(5) . . . . ?
C12 Si1 C5 C4 -31.0(6) . . . . ?
C16 C17 C18 C19 1.0(8) . . . . ?
Si2 C17 C18 C19 -173.2(5) . . . . ?
C4 C3 C8 O1 179.9(5) . . . . ?
C2 C3 C8 O1 -2.8(7) . . . . ?
C4 C3 C8 C7 -0.7(10) . . . . ?
C2 C3 C8 C7 176.6(6) . . . . ?
C1 O1 C8 C3 -2.6(8) . . . . ?
C1 O1 C8 C7 178.0(7) . . . . ?
C28 C29 C30 C31 1.1(9) . . . . ?
Si3 C29 C30 C31 179.1(5) . . . . ?
C32 O5 C25 C26 -5.7(6) . . . . ?
O6 C26 C25 O5 125.3(5) . . . . ?
C27 C26 C25 O5 5.5(6) . . . . ?
C33 C26 C25 O5 -115.5(5) . . . . ?
C20 O3 C13 C14 -1.8(6) . . . . ?
O4 C14 C13 O3 119.0(5) . . . . ?
C15 C14 C13 O3 0.8(6) . . . . ?
C21 C14 C13 O3 -122.4(5) . . . . ?
C27 C32 C31 C30 -1.3(9) . . . . ?
O5 C32 C31 C30 178.3(5) . . . . ?
C29 C30 C31 C32 0.0(9) . . . . ?
C15 C20 C19 C18 -0.8(9) . . . . ?
O3 C20 C19 C18 178.8(5) . . . . ?
C17 C18 C19 C20 0.3(9) . . . . ?
C4 C5 C6 C7 0.3(10) . . . . ?
Si1 C5 C6 C7 176.6(5) . . . . ?
C3 C8 C7 C6 0.9(11) . . . . ?
O1 C8 C7 C6 -179.7(6) . . . . ?
C5 C6 C7 C8 -0.7(11) . . . . ?
C8 O1 C1 C2 6.8(8) . . . . ?
O2 C2 C1 O1 110.2(6) . . . . ?
C3 C2 C1 O1 -8.1(7) . . . . ?
C9 C2 C1 O1 -131.5(6) . . . . ?
